data_4117772
loop_
_publ_author_name
'Ming Fang'
'Joy H. Farnaby'
'Joseph W. Ziller'
'Jefferson E. Bates'
'Filipp Furche'
'William J. Evans'

_publ_section_title
;
 Isolation of (CO)1- and (CO2)1-Radical Complexes of Rare Earths via
 Ln(NR2)3/K Reduction and [K2(18-crown-6)2]2+ Oligomerization
;
_journal_name_full 'Journal of the American Chemical Society'
_journal_page_first 6064
_journal_page_last 6067
_journal_paper_doi 10.1021/ja211220r
_journal_volume 134
_journal_year 2012
_chemical_formula_sum 'C44 H102 K2 N3 O14 Si6 Y'
_chemical_formula_weight 1232.94
_chemical_name_systematic
; 
 ? 
;
_space_group_IT_number 14
_symmetry_cell_setting monoclinic
_symmetry_space_group_name_Hall '-P 2ybc'
_symmetry_space_group_name_H-M 'P 1 21/c 1'
_atom_sites_solution_hydrogens geom
_atom_sites_solution_primary direct
_atom_sites_solution_secondary difmap
_audit_creation_method SHELXTL
_cell_angle_alpha 90.00
_cell_angle_beta 103.9144(5)
_cell_angle_gamma 90.00
_cell_formula_units_Z 4
_cell_length_a 12.7101(5)
_cell_length_b 38.6697(14)
_cell_length_c 13.7469(5)
_cell_measurement_reflns_used 9973
_cell_measurement_temperature 88(2)
_cell_measurement_theta_max 27.75
_cell_measurement_theta_min 2.20
_cell_volume 6558.3(4)
_computing_cell_refinement 'Bruker SAINT'
_computing_data_collection 'Bruker APEX2'
_computing_data_reduction 'Bruker SAINT'
_computing_molecular_graphics 'Bruker SHELXTL'
_computing_publication_material 'Bruker SHELXTL'
_computing_structure_refinement 'SHELXL-97 (Sheldrick, 2008)'
_computing_structure_solution 'SHELXS-97 (Sheldrick, 2008)'
_diffrn_ambient_temperature 88(2)
_diffrn_measured_fraction_theta_full 0.999
_diffrn_measured_fraction_theta_max 0.973
_diffrn_measurement_device_type 'Bruker APEX-II CCD'
_diffrn_measurement_method '\f and \w scans'
_diffrn_radiation_monochromator graphite
_diffrn_radiation_source 'fine-focus sealed tube'
_diffrn_radiation_type MoK\a
_diffrn_radiation_wavelength 0.71073
_diffrn_reflns_av_R_equivalents 0.0459
_diffrn_reflns_av_sigmaI/netI 0.0507
_diffrn_reflns_limit_h_max 16
_diffrn_reflns_limit_h_min -16
_diffrn_reflns_limit_k_max 51
_diffrn_reflns_limit_k_min -50
_diffrn_reflns_limit_l_max 18
_diffrn_reflns_limit_l_min -18
_diffrn_reflns_number 59132
_diffrn_reflns_theta_full 25.50
_diffrn_reflns_theta_max 28.30
_diffrn_reflns_theta_min 1.61
_exptl_absorpt_coefficient_mu 1.180
_exptl_absorpt_correction_T_max 0.8861
_exptl_absorpt_correction_T_min 0.7127
_exptl_absorpt_correction_type numerical
_exptl_absorpt_process_details 'Bruker SADABS'
_exptl_crystal_colour colorless
_exptl_crystal_density_diffrn 1.249
_exptl_crystal_density_meas ?
_exptl_crystal_description irregular
_exptl_crystal_F_000 2640
_exptl_crystal_size_max 0.31
_exptl_crystal_size_mid 0.20
_exptl_crystal_size_min 0.11
_refine_diff_density_max 1.210
_refine_diff_density_min -0.556
_refine_diff_density_rms 0.078
_refine_ls_extinction_method none
_refine_ls_goodness_of_fit_ref 1.016
_refine_ls_hydrogen_treatment constr
_refine_ls_matrix_type full
_refine_ls_number_parameters 649
_refine_ls_number_reflns 15861
_refine_ls_number_restraints 0
_refine_ls_restrained_S_all 1.016
_refine_ls_R_factor_all 0.0688
_refine_ls_R_factor_gt 0.0442
_refine_ls_shift/su_max 0.001
_refine_ls_shift/su_mean 0.000
_refine_ls_structure_factor_coef Fsqd
_refine_ls_weighting_details 'calc w=1/[\s^2^(Fo^2^)+(0.0482P)^2^+6.8670P] where P=(Fo^2^+2Fc^2^)/3'
_refine_ls_weighting_scheme calc
_refine_ls_wR_factor_gt 0.0996
_refine_ls_wR_factor_ref 0.1088
_reflns_number_gt 12000
_reflns_number_total 15861
_reflns_threshold_expression >2sigma(I)
_cod_data_source_file ja211220r_si_002.cif
_cod_data_source_block mf85
_cod_depositor_comments
;
The following automatic conversions were performed:

'_exptl_crystal_density_meas' value 'none' was changed to '?' - the
value is perceived as not measured.

Automatic conversion script
Id: cif_fix_values 3008 2015-01-20 13:52:24Z robertas 
;
_cod_database_code 4117772

loop_
_symmetry_equiv_pos_as_xyz
'x, y, z'
'-x, y+1/2, -z+1/2'
'-x, -y, -z'
'x, -y-1/2, z-1/2'

loop_
_atom_site_label
_atom_site_type_symbol
_atom_site_fract_x
_atom_site_fract_y
_atom_site_fract_z
_atom_site_U_iso_or_equiv
_atom_site_adp_type
_atom_site_occupancy
_atom_site_symmetry_multiplicity
_atom_site_calc_flag
_atom_site_refinement_flags
Y1 Y 0.558820(19) 0.124041(6) 0.337746(17) 0.01177(6) Uani 1 1 d .
K1 K 0.91544(5) 0.096474(14) 0.76681(4) 0.01745(12) Uani 1 1 d .
K2 K 1.16817(5) 0.154180(15) 0.95270(4) 0.01910(12) Uani 1 1 d .
Si1 Si 0.62255(6) 0.193121(18) 0.19842(5) 0.01690(15) Uani 1 1 d .
Si2 Si 0.66321(6) 0.206094(18) 0.41583(5) 0.01627(15) Uani 1 1 d .
Si3 Si 0.52355(6) 0.049592(19) 0.19007(5) 0.01732(15) Uani 1 1 d .
Si4 Si 0.75128(6) 0.071038(19) 0.27358(5) 0.01638(15) Uani 1 1 d .
Si5 Si 0.44726(6) 0.077322(19) 0.50473(6) 0.01763(15) Uani 1 1 d .
Si6 Si 0.32549(6) 0.14011(2) 0.41664(6) 0.01922(16) Uani 1 1 d .
N1 N 0.62309(17) 0.17848(5) 0.31658(15) 0.0142(4) Uani 1 1 d .
N2 N 0.61570(17) 0.07804(5) 0.25925(15) 0.0144(4) Uani 1 1 d .
N3 N 0.43281(17) 0.11293(5) 0.42749(16) 0.0150(4) Uani 1 1 d .
C1 O 0.7034(2) 0.11483(6) 0.49480(19) 0.0286(5) Uani 0.88 1 d P
O1 O 0.7624(2) 0.11114(7) 0.5735(2) 0.0370(6) Uani 0.88 1 d P
C2 O 0.4109(2) 0.13333(6) 0.18926(19) 0.0321(6) Uani 0.88 1 d P
O2 O 0.3386(2) 0.13864(8) 0.1205(2) 0.0481(7) Uani 0.88 1 d P
O3 O 0.99821(15) 0.16423(5) 0.75808(14) 0.0197(4) Uani 1 1 d .
O4 O 1.04878(14) 0.10724(5) 0.63264(13) 0.0184(4) Uani 1 1 d .
O5 O 0.95736(16) 0.04253(5) 0.65649(14) 0.0223(4) Uani 1 1 d .
O6 O 0.89033(16) 0.02704(5) 0.83043(15) 0.0239(4) Uani 1 1 d .
O7 O 0.76050(16) 0.08371(5) 0.86099(17) 0.0301(5) Uani 1 1 d .
O8 O 0.82215(17) 0.15161(5) 0.85909(17) 0.0302(5) Uani 1 1 d .
O9 O 1.07458(15) 0.08672(5) 0.96452(14) 0.0204(4) Uani 1 1 d .
O10 O 1.03428(16) 0.14589(5) 1.07711(15) 0.0254(4) Uani 1 1 d .
O11 O 1.06491(17) 0.21269(5) 1.01620(16) 0.0299(5) Uani 1 1 d .
O12 O 1.23034(18) 0.22014(5) 0.91163(18) 0.0343(5) Uani 1 1 d .
O13 O 1.30866(15) 0.16243(5) 0.82506(14) 0.0209(4) Uani 1 1 d .
O14 O 1.25166(15) 0.09697(5) 0.87917(14) 0.0215(4) Uani 1 1 d .
C3 C 0.6263(2) 0.15750(7) 0.1055(2) 0.0227(6) Uani 1 1 d .
H3A H 0.6999 0.1480 0.1180 0.034 Uiso 1 1 calc R
H3B H 0.6054 0.1668 0.0373 0.034 Uiso 1 1 calc R
H3C H 0.5757 0.1392 0.1129 0.034 Uiso 1 1 calc R
C4 C 0.5007(2) 0.22043(7) 0.1413(2) 0.0228(6) Uani 1 1 d .
H4A H 0.4348 0.2065 0.1333 0.034 Uiso 1 1 calc R
H4B H 0.5067 0.2289 0.0756 0.034 Uiso 1 1 calc R
H4C H 0.4973 0.2401 0.1852 0.034 Uiso 1 1 calc R
C5 C 0.7469(2) 0.21974(7) 0.1950(2) 0.0244(6) Uani 1 1 d .
H5A H 0.8123 0.2065 0.2251 0.037 Uiso 1 1 calc R
H5B H 0.7463 0.2412 0.2329 0.037 Uiso 1 1 calc R
H5C H 0.7463 0.2253 0.1254 0.037 Uiso 1 1 calc R
C6 C 0.6090(2) 0.25158(7) 0.3881(2) 0.0225(6) Uani 1 1 d .
H6A H 0.5297 0.2512 0.3748 0.034 Uiso 1 1 calc R
H6B H 0.6309 0.2605 0.3293 0.034 Uiso 1 1 calc R
H6C H 0.6384 0.2665 0.4459 0.034 Uiso 1 1 calc R
C7 C 0.8152(2) 0.21060(7) 0.4576(2) 0.0217(6) Uani 1 1 d .
H7A H 0.8483 0.1876 0.4676 0.033 Uiso 1 1 calc R
H7B H 0.8342 0.2235 0.5208 0.033 Uiso 1 1 calc R
H7C H 0.8419 0.2230 0.4063 0.033 Uiso 1 1 calc R
C8 C 0.6148(2) 0.19318(7) 0.5301(2) 0.0236(6) Uani 1 1 d .
H8A H 0.6473 0.1710 0.5554 0.035 Uiso 1 1 calc R
H8B H 0.5357 0.1910 0.5121 0.035 Uiso 1 1 calc R
H8C H 0.6363 0.2109 0.5821 0.035 Uiso 1 1 calc R
C9 C 0.3880(2) 0.04974(7) 0.2236(2) 0.0243(6) Uani 1 1 d .
H9A H 0.3804 0.0711 0.2596 0.036 Uiso 1 1 calc R
H9B H 0.3834 0.0298 0.2663 0.036 Uiso 1 1 calc R
H9C H 0.3299 0.0484 0.1622 0.036 Uiso 1 1 calc R
C10 C 0.4950(2) 0.05858(8) 0.0518(2) 0.0253(6) Uani 1 1 d .
H10A H 0.4624 0.0816 0.0380 0.038 Uiso 1 1 calc R
H10B H 0.4448 0.0411 0.0153 0.038 Uiso 1 1 calc R
H10C H 0.5628 0.0577 0.0299 0.038 Uiso 1 1 calc R
C11 C 0.5673(2) 0.00280(7) 0.2075(2) 0.0263(6) Uani 1 1 d .
H11A H 0.5799 -0.0034 0.2785 0.040 Uiso 1 1 calc R
H11B H 0.6344 -0.0004 0.1853 0.040 Uiso 1 1 calc R
H11C H 0.5103 -0.0120 0.1678 0.040 Uiso 1 1 calc R
C12 C 0.7883(2) 0.05532(7) 0.1557(2) 0.0227(6) Uani 1 1 d .
H12A H 0.7655 0.0725 0.1024 0.034 Uiso 1 1 calc R
H12B H 0.7516 0.0333 0.1346 0.034 Uiso 1 1 calc R
H12C H 0.8669 0.0520 0.1691 0.034 Uiso 1 1 calc R
C13 C 0.8064(2) 0.03791(7) 0.3732(2) 0.0205(6) Uani 1 1 d .
H13A H 0.7916 0.0453 0.4368 0.031 Uiso 1 1 calc R
H13B H 0.8848 0.0356 0.3812 0.031 Uiso 1 1 calc R
H13C H 0.7714 0.0156 0.3534 0.031 Uiso 1 1 calc R
C14 C 0.8347(2) 0.11142(7) 0.3081(2) 0.0211(6) Uani 1 1 d .
H14A H 0.8213 0.1212 0.3698 0.032 Uiso 1 1 calc R
H14B H 0.8144 0.1284 0.2538 0.032 Uiso 1 1 calc R
H14C H 0.9118 0.1057 0.3187 0.032 Uiso 1 1 calc R
C15 C 0.5453(2) 0.04416(7) 0.4788(2) 0.0236(6) Uani 1 1 d .
H15A H 0.5120 0.0316 0.4171 0.035 Uiso 1 1 calc R
H15B H 0.5635 0.0278 0.5349 0.035 Uiso 1 1 calc R
H15C H 0.6113 0.0557 0.4710 0.035 Uiso 1 1 calc R
C16 C 0.5009(2) 0.08921(8) 0.6398(2) 0.0256(6) Uani 1 1 d .
H16A H 0.4585 0.1085 0.6569 0.038 Uiso 1 1 calc R
H16B H 0.5770 0.0961 0.6511 0.038 Uiso 1 1 calc R
H16C H 0.4951 0.0692 0.6821 0.038 Uiso 1 1 calc R
C17 C 0.3157(2) 0.05343(8) 0.4973(2) 0.0285(7) Uani 1 1 d .
H17A H 0.2842 0.0466 0.4278 0.043 Uiso 1 1 calc R
H17B H 0.2650 0.0686 0.5207 0.043 Uiso 1 1 calc R
H17C H 0.3299 0.0328 0.5397 0.043 Uiso 1 1 calc R
C18 C 0.2966(2) 0.15248(8) 0.5410(2) 0.0277(7) Uani 1 1 d .
H18A H 0.2406 0.1704 0.5302 0.042 Uiso 1 1 calc R
H18B H 0.3630 0.1613 0.5860 0.042 Uiso 1 1 calc R
H18C H 0.2712 0.1321 0.5711 0.042 Uiso 1 1 calc R
C19 C 0.1947(2) 0.12285(8) 0.3355(2) 0.0279(6) Uani 1 1 d .
H19A H 0.1354 0.1388 0.3377 0.042 Uiso 1 1 calc R
H19B H 0.1791 0.1001 0.3604 0.042 Uiso 1 1 calc R
H19C H 0.2015 0.1206 0.2663 0.042 Uiso 1 1 calc R
C20 C 0.3484(2) 0.18319(7) 0.3605(2) 0.0242(6) Uani 1 1 d .
H20A H 0.2821 0.1903 0.3119 0.036 Uiso 1 1 calc R
H20B H 0.4078 0.1811 0.3267 0.036 Uiso 1 1 calc R
H20C H 0.3672 0.2006 0.4138 0.036 Uiso 1 1 calc R
C21 C 1.0562(2) 0.16656(7) 0.6805(2) 0.0223(6) Uani 1 1 d .
H21A H 1.1342 0.1627 0.7107 0.027 Uiso 1 1 calc R
H21B H 1.0481 0.1903 0.6528 0.027 Uiso 1 1 calc R
C22 C 1.0193(2) 0.14124(7) 0.5955(2) 0.0200(6) Uani 1 1 d .
H22A H 0.9397 0.1428 0.5694 0.024 Uiso 1 1 calc R
H22B H 1.0541 0.1467 0.5403 0.024 Uiso 1 1 calc R
C23 C 1.0200(2) 0.08228(7) 0.55368(19) 0.0202(6) Uani 1 1 d .
H23A H 1.0666 0.0852 0.5060 0.024 Uiso 1 1 calc R
H23B H 0.9437 0.0857 0.5167 0.024 Uiso 1 1 calc R
C24 C 1.0341(2) 0.04675(7) 0.5972(2) 0.0214(6) Uani 1 1 d .
H24A H 1.0217 0.0293 0.5431 0.026 Uiso 1 1 calc R
H24B H 1.1086 0.0438 0.6392 0.026 Uiso 1 1 calc R
C25 C 0.9442(3) 0.00801(7) 0.6859(2) 0.0267(6) Uani 1 1 d .
H25A H 1.0128 -0.0005 0.7299 0.032 Uiso 1 1 calc R
H25B H 0.9250 -0.0071 0.6262 0.032 Uiso 1 1 calc R
C26 C 0.8560(2) 0.00723(8) 0.7408(2) 0.0282(7) Uani 1 1 d .
H26A H 0.7886 0.0171 0.6984 0.034 Uiso 1 1 calc R
H26B H 0.8412 -0.0169 0.7575 0.034 Uiso 1 1 calc R
C27 C 0.8191(2) 0.02570(7) 0.8960(2) 0.0259(6) Uani 1 1 d .
H27A H 0.8603 0.0318 0.9645 0.031 Uiso 1 1 calc R
H27B H 0.7928 0.0017 0.8981 0.031 Uiso 1 1 calc R
C28 C 0.7225(2) 0.04947(7) 0.8663(2) 0.0235(6) Uani 1 1 d .
H28A H 0.6767 0.0425 0.8004 0.028 Uiso 1 1 calc R
H28B H 0.6782 0.0482 0.9164 0.028 Uiso 1 1 calc R
C29 C 0.6872(2) 0.11023(7) 0.8725(2) 0.0217(6) Uani 1 1 d .
H29A H 0.6936 0.1148 0.9445 0.026 Uiso 1 1 calc R
H29B H 0.6118 0.1029 0.8418 0.026 Uiso 1 1 calc R
C30 C 0.7139(3) 0.14262(8) 0.8217(3) 0.0329(7) Uani 1 1 d .
H30A H 0.6998 0.1387 0.7486 0.039 Uiso 1 1 calc R
H30B H 0.6669 0.1618 0.8333 0.039 Uiso 1 1 calc R
C31 C 0.8516(2) 0.18414(7) 0.8251(2) 0.0255(6) Uani 1 1 d .
H31A H 0.9069 0.1950 0.8797 0.031 Uiso 1 1 calc R
H31B H 0.7871 0.1994 0.8105 0.031 Uiso 1 1 calc R
C32 C 0.8959(2) 0.18198(7) 0.7329(2) 0.0227(6) Uani 1 1 d .
H32A H 0.8444 0.1693 0.6792 0.027 Uiso 1 1 calc R
H32B H 0.9057 0.2055 0.7082 0.027 Uiso 1 1 calc R
C33 C 1.0531(2) 0.08522(8) 1.0624(2) 0.0265(6) Uani 1 1 d .
H33A H 1.1221 0.0871 1.1141 0.032 Uiso 1 1 calc R
H33B H 1.0195 0.0627 1.0711 0.032 Uiso 1 1 calc R
C34 C 0.9791(2) 0.11383(8) 1.0754(2) 0.0271(6) Uani 1 1 d .
H34A H 0.9134 0.1136 1.0194 0.033 Uiso 1 1 calc R
H34B H 0.9565 0.1107 1.1389 0.033 Uiso 1 1 calc R
C35 C 0.9772(3) 0.17419(8) 1.1060(2) 0.0323(7) Uani 1 1 d .
H35A H 0.9620 0.1695 1.1721 0.039 Uiso 1 1 calc R
H35B H 0.9073 0.1775 1.0564 0.039 Uiso 1 1 calc R
C36 C 1.0456(3) 0.20599(9) 1.1116(2) 0.0370(8) Uani 1 1 d .
H36A H 1.0079 0.2259 1.1331 0.044 Uiso 1 1 calc R
H36B H 1.1153 0.2026 1.1614 0.044 Uiso 1 1 calc R
C37 C 1.1212(3) 0.24428(9) 1.0110(3) 0.0492(10) Uani 1 1 d .
H37A H 1.1872 0.2453 1.0665 0.059 Uiso 1 1 calc R
H37B H 1.0743 0.2641 1.0178 0.059 Uiso 1 1 calc R
C38 C 1.1515(3) 0.24627(8) 0.9131(3) 0.0467(10) Uani 1 1 d .
H38A H 1.0868 0.2426 0.8574 0.056 Uiso 1 1 calc R
H38B H 1.1818 0.2694 0.9048 0.056 Uiso 1 1 calc R
C39 C 1.2799(3) 0.22283(8) 0.8292(3) 0.0344(8) Uani 1 1 d .
H39A H 1.3147 0.2458 0.8296 0.041 Uiso 1 1 calc R
H39B H 1.2245 0.2203 0.7652 0.041 Uiso 1 1 calc R
C40 C 1.3631(2) 0.19485(8) 0.8387(2) 0.0302(7) Uani 1 1 d .
H40A H 1.4053 0.1980 0.7874 0.036 Uiso 1 1 calc R
H40B H 1.4138 0.1958 0.9057 0.036 Uiso 1 1 calc R
C41 C 1.3828(2) 0.13415(8) 0.8404(2) 0.0246(6) Uani 1 1 d .
H41A H 1.4230 0.1332 0.9116 0.030 Uiso 1 1 calc R
H41B H 1.4357 0.1371 0.7988 0.030 Uiso 1 1 calc R
C42 C 1.3199(2) 0.10145(7) 0.8120(2) 0.0226(6) Uani 1 1 d .
H42A H 1.2758 0.1030 0.7422 0.027 Uiso 1 1 calc R
H42B H 1.3700 0.0816 0.8168 0.027 Uiso 1 1 calc R
C43 C 1.1906(2) 0.06595(7) 0.8631(2) 0.0222(6) Uani 1 1 d .
H43A H 1.2373 0.0464 0.8531 0.027 Uiso 1 1 calc R
H43B H 1.1305 0.0681 0.8024 0.027 Uiso 1 1 calc R
C44 C 1.1465(2) 0.05949(7) 0.9530(2) 0.0241(6) Uani 1 1 d .
H44A H 1.1072 0.0372 0.9451 0.029 Uiso 1 1 calc R
H44B H 1.2070 0.0581 1.0136 0.029 Uiso 1 1 calc R

loop_
_atom_site_aniso_label
_atom_site_aniso_U_11
_atom_site_aniso_U_22
_atom_site_aniso_U_33
_atom_site_aniso_U_23
_atom_site_aniso_U_13
_atom_site_aniso_U_12
Y1 0.01193(12) 0.01043(11) 0.01304(11) 0.00029(9) 0.00317(9) 0.00055(9)
K1 0.0202(3) 0.0141(3) 0.0192(3) 0.0002(2) 0.0068(2) 0.0014(2)
K2 0.0179(3) 0.0206(3) 0.0186(3) -0.0021(2) 0.0039(2) 0.0007(2)
Si1 0.0204(4) 0.0140(3) 0.0164(4) 0.0011(3) 0.0046(3) 0.0001(3)
Si2 0.0183(4) 0.0131(3) 0.0167(4) -0.0004(3) 0.0030(3) 0.0014(3)
Si3 0.0179(4) 0.0153(4) 0.0181(4) -0.0029(3) 0.0032(3) -0.0009(3)
Si4 0.0159(4) 0.0161(4) 0.0175(4) -0.0004(3) 0.0046(3) 0.0017(3)
Si5 0.0170(4) 0.0172(4) 0.0194(4) 0.0023(3) 0.0058(3) -0.0009(3)
Si6 0.0162(4) 0.0205(4) 0.0220(4) 0.0018(3) 0.0067(3) 0.0024(3)
N1 0.0166(11) 0.0106(10) 0.0154(10) 0.0002(8) 0.0039(9) 0.0015(8)
N2 0.0145(11) 0.0133(10) 0.0148(10) -0.0011(8) 0.0025(8) 0.0001(8)
N3 0.0128(11) 0.0163(11) 0.0161(11) 0.0014(8) 0.0040(8) 0.0006(8)
C1 0.0275(13) 0.0266(13) 0.0332(14) 0.0004(10) 0.0105(11) -0.0011(10)
O1 0.0309(15) 0.0405(16) 0.0418(16) 0.0011(12) 0.0131(13) 0.0032(12)
C2 0.0321(14) 0.0315(14) 0.0321(14) 0.0021(11) 0.0067(12) 0.0016(11)
O2 0.0443(18) 0.0543(19) 0.0439(18) 0.0014(14) 0.0069(15) 0.0034(15)
O3 0.0186(10) 0.0179(9) 0.0207(10) 0.0036(7) 0.0013(8) 0.0017(7)
O4 0.0167(9) 0.0196(10) 0.0170(9) 0.0010(7) 0.0006(7) 0.0009(7)
O5 0.0264(11) 0.0166(9) 0.0263(10) -0.0033(8) 0.0107(9) 0.0032(8)
O6 0.0262(11) 0.0196(10) 0.0274(11) -0.0023(8) 0.0093(9) -0.0009(8)
O7 0.0231(11) 0.0174(10) 0.0552(14) 0.0001(9) 0.0200(10) -0.0006(8)
O8 0.0280(12) 0.0189(10) 0.0461(13) 0.0049(9) 0.0135(10) 0.0033(9)
O9 0.0205(10) 0.0219(10) 0.0183(10) 0.0022(8) 0.0039(8) 0.0029(8)
O10 0.0221(11) 0.0319(11) 0.0244(11) -0.0043(9) 0.0095(9) -0.0001(8)
O11 0.0279(12) 0.0233(11) 0.0404(13) -0.0147(9) 0.0120(10) -0.0058(9)
O12 0.0311(12) 0.0260(11) 0.0488(14) -0.0114(10) 0.0158(11) -0.0039(9)
O13 0.0175(10) 0.0187(10) 0.0264(10) -0.0044(8) 0.0053(8) -0.0041(8)
O14 0.0228(10) 0.0215(10) 0.0216(10) -0.0018(8) 0.0082(8) 0.0011(8)
C3 0.0278(15) 0.0212(14) 0.0195(14) 0.0002(11) 0.0066(12) 0.0015(11)
C4 0.0279(16) 0.0181(14) 0.0211(14) 0.0051(11) 0.0035(12) 0.0034(11)
C5 0.0295(16) 0.0223(14) 0.0233(15) 0.0018(11) 0.0100(12) -0.0041(12)
C6 0.0251(15) 0.0170(13) 0.0247(15) -0.0021(11) 0.0046(12) 0.0033(11)
C7 0.0222(15) 0.0211(14) 0.0195(14) -0.0003(11) 0.0002(11) 0.0012(11)
C8 0.0301(16) 0.0219(14) 0.0188(14) -0.0017(11) 0.0058(12) 0.0020(12)
C9 0.0197(14) 0.0246(15) 0.0274(15) -0.0040(12) 0.0033(12) -0.0038(11)
C10 0.0268(16) 0.0308(16) 0.0166(14) -0.0031(11) 0.0020(12) -0.0018(12)
C11 0.0267(16) 0.0150(14) 0.0360(17) -0.0042(12) 0.0051(13) -0.0023(11)
C12 0.0219(15) 0.0254(15) 0.0230(14) -0.0028(11) 0.0097(12) 0.0006(11)
C13 0.0189(14) 0.0183(13) 0.0219(14) 0.0009(11) 0.0004(11) 0.0043(11)
C14 0.0172(14) 0.0239(14) 0.0225(14) 0.0012(11) 0.0055(11) -0.0007(11)
C15 0.0282(16) 0.0154(13) 0.0284(15) 0.0059(11) 0.0095(12) 0.0008(11)
C16 0.0254(16) 0.0327(16) 0.0197(14) 0.0014(12) 0.0069(12) 0.0012(12)
C17 0.0226(15) 0.0292(16) 0.0343(17) 0.0052(13) 0.0081(13) -0.0073(12)
C18 0.0271(16) 0.0291(16) 0.0302(16) 0.0024(13) 0.0132(13) 0.0091(13)
C19 0.0152(14) 0.0341(17) 0.0329(16) 0.0046(13) 0.0028(12) 0.0005(12)
C20 0.0237(15) 0.0208(14) 0.0288(15) 0.0013(12) 0.0078(12) 0.0065(11)
C21 0.0182(14) 0.0211(14) 0.0269(15) 0.0047(11) 0.0042(11) -0.0031(11)
C22 0.0183(14) 0.0229(14) 0.0182(13) 0.0062(11) 0.0033(11) 0.0004(11)
C23 0.0160(13) 0.0291(15) 0.0152(13) -0.0026(11) 0.0034(10) 0.0022(11)
C24 0.0199(14) 0.0248(14) 0.0199(14) -0.0062(11) 0.0059(11) 0.0025(11)
C25 0.0344(17) 0.0163(14) 0.0311(16) -0.0049(11) 0.0109(14) 0.0015(12)
C26 0.0291(16) 0.0198(15) 0.0366(17) -0.0070(12) 0.0096(13) -0.0070(12)
C27 0.0315(17) 0.0227(15) 0.0240(15) 0.0027(12) 0.0078(13) -0.0032(12)
C28 0.0234(15) 0.0217(14) 0.0277(15) 0.0005(11) 0.0106(12) -0.0051(11)
C29 0.0203(14) 0.0239(14) 0.0212(14) -0.0023(11) 0.0055(11) 0.0031(11)
C30 0.0255(17) 0.0286(17) 0.0430(19) 0.0016(14) 0.0051(14) 0.0060(13)
C31 0.0303(16) 0.0148(13) 0.0318(16) -0.0003(11) 0.0077(13) 0.0007(11)
C32 0.0231(15) 0.0169(13) 0.0270(15) 0.0063(11) 0.0039(12) 0.0048(11)
C33 0.0273(16) 0.0332(16) 0.0187(14) 0.0050(12) 0.0050(12) -0.0028(13)
C34 0.0244(15) 0.0344(17) 0.0249(15) 0.0019(12) 0.0104(12) -0.0031(12)
C35 0.0320(17) 0.0399(19) 0.0282(16) -0.0067(14) 0.0133(14) 0.0045(14)
C36 0.0349(19) 0.042(2) 0.0350(18) -0.0186(15) 0.0098(15) 0.0016(15)
C37 0.045(2) 0.0281(18) 0.084(3) -0.0303(19) 0.034(2) -0.0134(16)
C38 0.045(2) 0.0176(16) 0.087(3) -0.0064(17) 0.036(2) -0.0061(15)
C39 0.0365(19) 0.0210(15) 0.051(2) -0.0071(14) 0.0211(16) -0.0135(13)
C40 0.0253(16) 0.0277(16) 0.0394(18) -0.0108(13) 0.0116(14) -0.0110(13)
C41 0.0185(14) 0.0331(16) 0.0228(14) -0.0035(12) 0.0062(12) 0.0030(12)
C42 0.0250(15) 0.0229(14) 0.0211(14) -0.0014(11) 0.0081(12) 0.0048(11)
C43 0.0203(14) 0.0197(14) 0.0251(15) -0.0024(11) 0.0023(12) 0.0040(11)
C44 0.0237(15) 0.0217(14) 0.0256(15) 0.0049(11) 0.0030(12) 0.0050(11)

loop_
_atom_type_symbol
_atom_type_description
_atom_type_scat_dispersion_real
_atom_type_scat_dispersion_imag
_atom_type_scat_source
C C 0.0033 0.0016 'International Tables Vol C Tables 4.2.6.8 and 6.1.1.4'
H H 0.0000 0.0000 'International Tables Vol C Tables 4.2.6.8 and 6.1.1.4'
N N 0.0061 0.0033 'International Tables Vol C Tables 4.2.6.8 and 6.1.1.4'
O O 0.0106 0.0060 'International Tables Vol C Tables 4.2.6.8 and 6.1.1.4'
Si Si 0.0817 0.0704 'International Tables Vol C Tables 4.2.6.8 and 6.1.1.4'
K K 0.2009 0.2494 'International Tables Vol C Tables 4.2.6.8 and 6.1.1.4'
Y Y -2.7962 3.5667 'International Tables Vol C Tables 4.2.6.8 and 6.1.1.4'

loop_
_geom_angle_atom_site_label_1
_geom_angle_atom_site_label_2
_geom_angle_atom_site_label_3
_geom_angle
_geom_angle_site_symmetry_1
_geom_angle_site_symmetry_3
N3 Y1 N2 116.79(7) . .
N3 Y1 N1 123.80(7) . .
N2 Y1 N1 119.33(7) . .
N3 Y1 C2 88.86(8) . .
N2 Y1 C2 89.27(8) . .
N1 Y1 C2 89.15(8) . .
N3 Y1 C1 88.40(8) . .
N2 Y1 C1 92.67(8) . .
N1 Y1 C1 91.71(8) . .
C2 Y1 C1 177.15(8) . .
O7 K1 O5 113.56(6) . .
O7 K1 O4 168.85(7) . .
O5 K1 O4 61.12(6) . .
O7 K1 O3 121.29(6) . .
O5 K1 O3 124.28(6) . .
O4 K1 O3 63.17(5) . .
O7 K1 O6 61.71(6) . .
O5 K1 O6 60.01(6) . .
O4 K1 O6 117.81(6) . .
O3 K1 O6 161.46(6) . .
O7 K1 O8 59.30(6) . .
O5 K1 O8 167.28(7) . .
O4 K1 O8 123.71(6) . .
O3 K1 O8 62.01(6) . .
O6 K1 O8 118.14(6) . .
O7 K1 O1 93.98(7) . .
O5 K1 O1 79.59(7) . .
O4 K1 O1 75.64(6) . .
O3 K1 O1 87.43(7) . .
O6 K1 O1 110.96(7) . .
O8 K1 O1 90.13(7) . .
O7 K1 O9 87.26(6) . .
O5 K1 O9 103.32(6) . .
O4 K1 O9 103.36(5) . .
O3 K1 O9 88.75(5) . .
O6 K1 O9 72.88(6) . .
O8 K1 O9 87.32(6) . .
O1 K1 O9 176.09(7) . .
O10 K2 O14 119.61(6) . .
O10 K2 O12 119.45(6) . .
O14 K2 O12 120.80(6) . .
O10 K2 O13 179.43(7) . .
O14 K2 O13 60.11(5) . .
O12 K2 O13 60.79(6) . .
O10 K2 O2 86.20(8) . 1_656
O14 K2 O2 80.86(7) . 1_656
O12 K2 O2 99.33(8) . 1_656
O13 K2 O2 93.25(7) . 1_656
O10 K2 O11 59.71(6) . .
O14 K2 O11 175.13(6) . .
O12 K2 O11 60.46(6) . .
O13 K2 O11 120.62(6) . .
O2 K2 O11 103.74(8) 1_656 .
O10 K2 O9 61.79(6) . .
O14 K2 O9 59.63(5) . .
O12 K2 O9 170.21(7) . .
O13 K2 O9 118.07(6) . .
O2 K2 O9 90.41(7) 1_656 .
O11 K2 O9 118.21(6) . .
O10 K2 O3 98.63(6) . .
O14 K2 O3 92.00(6) . .
O12 K2 O3 83.09(6) . .
O13 K2 O3 81.90(5) . .
O2 K2 O3 172.72(7) 1_656 .
O11 K2 O3 83.45(6) . .
O9 K2 O3 87.12(5) . .
N1 Si1 C4 113.27(12) . .
N1 Si1 C3 113.85(11) . .
C4 Si1 C3 106.22(13) . .
N1 Si1 C5 112.84(12) . .
C4 Si1 C5 106.97(13) . .
C3 Si1 C5 102.86(13) . .
N1 Si2 C7 112.80(12) . .
N1 Si2 C8 113.85(12) . .
C7 Si2 C8 106.61(13) . .
N1 Si2 C6 113.27(12) . .
C7 Si2 C6 105.76(13) . .
C8 Si2 C6 103.75(13) . .
N2 Si3 C10 112.44(12) . .
N2 Si3 C9 113.82(12) . .
C10 Si3 C9 106.27(13) . .
N2 Si3 C11 113.70(12) . .
C10 Si3 C11 106.53(14) . .
C9 Si3 C11 103.29(13) . .
N2 Si4 C14 112.88(11) . .
N2 Si4 C13 112.34(12) . .
C14 Si4 C13 107.01(13) . .
N2 Si4 C12 113.81(12) . .
C14 Si4 C12 103.96(12) . .
C13 Si4 C12 106.18(13) . .
N3 Si5 C16 111.98(12) . .
N3 Si5 C15 113.95(11) . .
C16 Si5 C15 104.78(13) . .
N3 Si5 C17 113.32(12) . .
C16 Si5 C17 106.19(14) . .
C15 Si5 C17 105.89(14) . .
N3 Si6 C19 114.06(13) . .
N3 Si6 C20 112.46(12) . .
C19 Si6 C20 105.73(14) . .
N3 Si6 C18 113.75(12) . .
C19 Si6 C18 106.74(14) . .
C20 Si6 C18 103.21(13) . .
Si2 N1 Si1 118.73(12) . .
Si2 N1 Y1 121.12(11) . .
Si1 N1 Y1 120.00(11) . .
Si4 N2 Si3 119.80(12) . .
Si4 N2 Y1 119.58(11) . .
Si3 N2 Y1 120.58(11) . .
Si6 N3 Si5 120.86(12) . .
Si6 N3 Y1 119.22(11) . .
Si5 N3 Y1 119.91(11) . .
O1 C1 Y1 172.8(2) . .
C1 O1 K1 175.5(2) . .
O2 C2 Y1 177.4(3) . .
C2 O2 K2 177.5(3) . 1_454
C32 O3 C21 112.8(2) . .
C32 O3 K1 97.35(14) . .
C21 O3 K1 110.53(15) . .
C32 O3 K2 133.25(15) . .
C21 O3 K2 106.21(15) . .
K1 O3 K2 92.12(5) . .
C22 O4 C23 110.64(19) . .
C22 O4 K1 102.83(14) . .
C23 O4 K1 108.17(14) . .
C25 O5 C24 114.6(2) . .
C25 O5 K1 120.91(15) . .
C24 O5 K1 119.14(15) . .
C27 O6 C26 114.7(2) . .
C27 O6 K1 111.21(15) . .
C26 O6 K1 105.85(16) . .
C28 O7 C29 115.3(2) . .
C28 O7 K1 120.11(16) . .
C29 O7 K1 120.30(16) . .
C30 O8 C31 114.5(2) . .
C30 O8 K1 97.33(17) . .
C31 O8 K1 109.94(16) . .
C44 O9 C33 110.2(2) . .
C44 O9 K2 112.12(15) . .
C33 O9 K2 105.24(16) . .
C44 O9 K1 107.60(15) . .
C33 O9 K1 127.99(16) . .
K2 O9 K1 91.87(5) . .
C35 O10 C34 113.2(2) . .
C35 O10 K2 121.74(17) . .
C34 O10 K2 118.38(15) . .
C36 O11 C37 113.9(3) . .
C36 O11 K2 109.46(18) . .
C37 O11 K2 112.99(17) . .
C38 O12 C39 113.9(3) . .
C38 O12 K2 114.45(17) . .
C39 O12 K2 115.56(16) . .
C40 O13 C41 111.9(2) . .
C40 O13 K2 112.35(16) . .
C41 O13 K2 108.49(15) . .
C43 O14 C42 113.5(2) . .
C43 O14 K2 119.56(15) . .
C42 O14 K2 119.38(15) . .
O3 C21 C22 114.4(2) . .
O4 C22 C21 108.4(2) . .
O4 C22 K1 53.24(11) . .
C21 C22 K1 84.02(15) . .
O4 C23 C24 109.4(2) . .
O4 C23 K1 49.21(11) . .
C24 C23 K1 81.00(14) . .
O5 C24 C23 107.6(2) . .
O5 C25 C26 108.5(2) . .
O6 C26 C25 108.3(2) . .
O6 C26 K1 51.29(12) . .
C25 C26 K1 82.12(16) . .
O6 C27 C28 113.9(2) . .
O7 C28 C27 108.5(2) . .
O7 C29 C30 108.7(2) . .
O8 C30 C29 110.4(2) . .
O8 C30 K1 58.36(14) . .
C29 C30 K1 86.07(16) . .
O8 C31 C32 114.1(2) . .
O3 C32 C31 108.8(2) . .
O3 C32 K1 57.39(12) . .
C31 C32 K1 88.14(15) . .
O9 C33 C34 110.5(2) . .
O10 C34 C33 109.0(2) . .
O10 C35 C36 108.6(2) . .
O11 C36 C35 109.3(2) . .
O11 C37 C38 109.4(3) . .
O12 C38 C37 108.1(3) . .
O12 C39 C40 108.4(3) . .
O13 C40 C39 108.3(2) . .
O13 C41 C42 108.5(2) . .
O13 C41 K2 48.98(12) . .
C42 C41 K2 83.08(15) . .
O14 C42 C41 107.7(2) . .
O14 C43 C44 108.2(2) . .
O9 C44 C43 110.2(2) . .

loop_
_geom_bond_atom_site_label_1
_geom_bond_atom_site_label_2
_geom_bond_distance
_geom_bond_site_symmetry_2
Y1 N3 2.285(2) .
Y1 N2 2.286(2) .
Y1 N1 2.302(2) .
Y1 C2 2.447(3) .
Y1 C1 2.501(3) .
K1 O7 2.650(2) .
K1 O5 2.7064(19) .
K1 O4 2.8197(19) .
K1 O3 2.8369(19) .
K1 O6 2.865(2) .
K1 O8 2.878(2) .
K1 O1 2.946(3) .
K1 O9 2.9961(19) .
K2 O10 2.706(2) .
K2 O14 2.7493(19) .
K2 O12 2.768(2) .
K2 O13 2.8065(19) .
K2 O2 2.823(3) 1_656
K2 O11 2.856(2) .
K2 O9 2.888(2) .
K2 O3 3.0325(19) .
Si1 N1 1.719(2) .
Si1 C4 1.883(3) .
Si1 C3 1.887(3) .
Si1 C5 1.896(3) .
Si2 N1 1.711(2) .
Si2 C7 1.886(3) .
Si2 C8 1.887(3) .
Si2 C6 1.894(3) .
Si3 N2 1.718(2) .
Si3 C10 1.880(3) .
Si3 C9 1.887(3) .
Si3 C11 1.891(3) .
Si4 N2 1.708(2) .
Si4 C14 1.883(3) .
Si4 C13 1.883(3) .
Si4 C12 1.893(3) .
Si5 N3 1.721(2) .
Si5 C16 1.875(3) .
Si5 C15 1.880(3) .
Si5 C17 1.891(3) .
Si6 N3 1.700(2) .
Si6 C19 1.887(3) .
Si6 C20 1.888(3) .
Si6 C18 1.894(3) .
C1 O1 1.168(3) .
C2 O2 1.167(4) .
O2 K2 2.823(3) 1_454
O3 C32 1.437(3) .
O3 C21 1.438(3) .
O4 C22 1.427(3) .
O4 C23 1.433(3) .
O5 C25 1.416(3) .
O5 C24 1.423(3) .
O6 C27 1.425(3) .
O6 C26 1.427(3) .
O7 C28 1.417(3) .
O7 C29 1.420(3) .
O8 C30 1.392(4) .
O8 C31 1.423(3) .
O9 C44 1.428(3) .
O9 C33 1.437(3) .
O10 C35 1.421(3) .
O10 C34 1.422(4) .
O11 C36 1.415(4) .
O11 C37 1.426(4) .
O12 C38 1.427(4) .
O12 C39 1.427(4) .
O13 C40 1.422(3) .
O13 C41 1.425(3) .
O14 C43 1.416(3) .
O14 C42 1.421(3) .
C21 C22 1.510(4) .
C23 C24 1.492(4) .
C25 C26 1.495(4) .
C27 C28 1.509(4) .
C29 C30 1.512(4) .
C31 C32 1.508(4) .
C33 C34 1.490(4) .
C35 C36 1.497(5) .
C37 C38 1.488(5) .
C39 C40 1.496(4) .
C41 C42 1.496(4) .
C43 C44 1.495(4) .
